data_7220767
loop_
_publ_author_name
'Huang, Yong-Qing'
'Cheng, Hai-Di'
'Chen, Huai-Ying'
'Wan, Yi'
'Liu, Cheng-Long'
'Zhao, Yue'
'Xiao, Xin-Feng'
'Chen, Li-Hui'

_publ_section_title
;
 Structural diversity in coordination polymers with a semirigid Lewis
 acidity ligand: structures and properties
;
_journal_issue 30
_journal_name_full CrystEngComm
_journal_page_first 5690
_journal_paper_doi 10.1039/C5CE00677E
_journal_volume 17
_journal_year 2015
_chemical_formula_moiety 'C16 H16 N3 O13 Pr'
_chemical_formula_sum 'C16 H16 N3 O13 Pr'
_chemical_formula_weight 599.23
_chemical_name_systematic
; 
 ? 
;
_space_group_IT_number 43
_symmetry_cell_setting orthorhombic
_symmetry_space_group_name_Hall 'F 2 -2d'
_symmetry_space_group_name_H-M 'F d d 2'
_atom_sites_solution_hydrogens geom
_atom_sites_solution_primary direct
_atom_sites_solution_secondary difmap
_audit_creation_method SHELXL-97
_audit_update_record
;
2014-06-18 deposited with the CCDC.
2015-06-12 downloaded from the CCDC.
;
_cell_angle_alpha 90.00
_cell_angle_beta 90.00
_cell_angle_gamma 90.00
_cell_formula_units_Z 8
_cell_length_a 10.5744(5)
_cell_length_b 39.183(3)
_cell_length_c 9.2768(5)
_cell_measurement_reflns_used 2842
_cell_measurement_temperature 108(2)
_cell_measurement_theta_max 28.4790
_cell_measurement_theta_min 2.9609
_cell_volume 3843.7(4)
_computing_cell_refinement
;
CrysAlisPro, Agilent Technologies,
Version 1.171.36.21 (release 14-08-2012 CrysAlis171 .NET)
(compiled Sep 14 2012,17:21:16)
;
_computing_data_collection
;
CrysAlisPro, Agilent Technologies,
Version 1.171.36.21 (release 14-08-2012 CrysAlis171 .NET)
(compiled Sep 14 2012,17:21:16)
;
_computing_data_reduction
;
CrysAlisPro, Agilent Technologies,
Version 1.171.36.21 (release 14-08-2012 CrysAlis171 .NET)
(compiled Sep 14 2012,17:21:16)
;
_computing_structure_refinement 'SHELXL-97 (Sheldrick, 1997)'
_computing_structure_solution 'SHELXS-97 (Sheldrick, 1990)'
_diffrn_ambient_temperature 108(2)
_diffrn_detector_area_resol_mean 16.2563
_diffrn_measured_fraction_theta_full 0.991
_diffrn_measured_fraction_theta_max 0.991
_diffrn_measurement_device_type 'Xcalibur, Eos, Gemini'
_diffrn_measurement_method '\w scans'
_diffrn_radiation_monochromator graphite
_diffrn_radiation_source 'fine-focus sealed tube'
_diffrn_radiation_type MoK\a
_diffrn_radiation_wavelength 0.71073
_diffrn_reflns_av_R_equivalents 0.0301
_diffrn_reflns_av_sigmaI/netI 0.0311
_diffrn_reflns_limit_h_max 13
_diffrn_reflns_limit_h_min -13
_diffrn_reflns_limit_k_max 49
_diffrn_reflns_limit_k_min -43
_diffrn_reflns_limit_l_max 12
_diffrn_reflns_limit_l_min -11
_diffrn_reflns_number 6597
_diffrn_reflns_theta_full 27.50
_diffrn_reflns_theta_max 27.50
_diffrn_reflns_theta_min 2.97
_exptl_absorpt_coefficient_mu 2.617
_exptl_absorpt_correction_T_max 0.7272
_exptl_absorpt_correction_T_min 0.6646
_exptl_absorpt_correction_type multi-scan
_exptl_absorpt_process_details
;
CrysAlisPro, Agilent Technologies,
Version 1.171.36.21 (release 14-08-2012 CrysAlis171 .NET)
(compiled Sep 14 2012,17:21:16)
Empirical absorption correction using spherical harmonics,
 implemented in SCALE3 ABSPACK scaling algorithm.
;
_exptl_crystal_colour colorless
_exptl_crystal_density_diffrn 2.071
_exptl_crystal_density_method 'not measured'
_exptl_crystal_description prism
_exptl_crystal_F_000 2368
_exptl_crystal_size_max 0.17
_exptl_crystal_size_mid 0.15
_exptl_crystal_size_min 0.13
_refine_diff_density_max 0.493
_refine_diff_density_min -0.625
_refine_diff_density_rms 0.095
_refine_ls_abs_structure_details 'Flack H D (1983), Acta Cryst. A39, 876-881'
_refine_ls_abs_structure_Flack 0.018(18)
_refine_ls_extinction_method none
_refine_ls_goodness_of_fit_ref 1.095
_refine_ls_hydrogen_treatment mixed
_refine_ls_matrix_type full
_refine_ls_number_parameters 159
_refine_ls_number_reflns 2140
_refine_ls_number_restraints 3
_refine_ls_restrained_S_all 1.094
_refine_ls_R_factor_all 0.0260
_refine_ls_R_factor_gt 0.0249
_refine_ls_shift/su_max 0.000
_refine_ls_shift/su_mean 0.000
_refine_ls_structure_factor_coef Fsqd
_refine_ls_weighting_details 'calc w=1/[\s^2^(Fo^2^)+(0.0392P)^2^+5.0171P] where P=(Fo^2^+2Fc^2^)/3'
_refine_ls_weighting_scheme calc
_refine_ls_wR_factor_gt 0.0617
_refine_ls_wR_factor_ref 0.0626
_reflns_number_gt 2082
_reflns_number_total 2140
_reflns_threshold_expression >2sigma(I)
_cod_data_source_file c5ce00677e2.cif
_cod_data_source_block 6
_cod_depositor_comments 'Adding full bibliography for 7220763--7220767.cif.'
_cod_database_code 7220767

loop_
_symmetry_equiv_pos_as_xyz
'x, y, z'
'-x, -y, z'
'-x+1/4, y+1/4, z+1/4'
'x+1/4, -y+1/4, z+1/4'
'x, y+1/2, z+1/2'
'-x, -y+1/2, z+1/2'
'-x+1/4, y+3/4, z+3/4'
'x+1/4, -y+3/4, z+3/4'
'x+1/2, y, z+1/2'
'-x+1/2, -y, z+1/2'
'-x+3/4, y+1/4, z+3/4'
'x+3/4, -y+1/4, z+3/4'
'x+1/2, y+1/2, z'
'-x+1/2, -y+1/2, z'
'-x+3/4, y+3/4, z+1/4'
'x+3/4, -y+3/4, z+1/4'

loop_
_atom_site_label
_atom_site_type_symbol
_atom_site_fract_x
_atom_site_fract_y
_atom_site_fract_z
_atom_site_U_iso_or_equiv
_atom_site_adp_type
_atom_site_occupancy
_atom_site_symmetry_multiplicity
_atom_site_calc_flag
_atom_site_refinement_flags
Pr1 Pr 0.2500 0.2500 0.40098(6) 0.00711(8) Uani 1 2 d S
O1W O 0.4697(3) 0.23157(8) 0.3736(3) 0.0127(5) Uani 1 1 d D
O3 O 0.2113(3) 0.19335(8) 0.4934(3) 0.0216(6) Uani 1 1 d .
O4 O 0.3252(3) 0.15520(8) 0.3670(4) 0.0296(7) Uani 1 1 d .
O2 O -0.1222(2) 0.06311(7) 0.7507(3) 0.0127(5) Uani 1 1 d .
O1 O -0.0876(2) 0.02958(7) 0.9414(3) 0.0130(6) Uani 1 1 d .
O5 O 0.1478(3) 0.25363(7) 0.6600(3) 0.0133(6) Uani 1 1 d .
O6 O 0.2500 0.2500 0.8638(4) 0.0187(11) Uani 1 2 d S
N1 N 0.1251(3) 0.08330(8) 0.7360(3) 0.0095(6) Uani 1 1 d .
N2 N 0.2500 0.2500 0.7313(5) 0.0091(10) Uani 1 2 d S
C1 C 0.1794(3) 0.07589(10) 0.6086(4) 0.0124(7) Uani 1 1 d .
H1A H 0.1913 0.0528 0.5809 0.015 Uiso 1 1 calc R
C2 C 0.2176(4) 0.10177(10) 0.5186(4) 0.0133(7) Uani 1 1 d .
H2A H 0.2558 0.0966 0.4285 0.016 Uiso 1 1 calc R
C3 C 0.2003(4) 0.13541(10) 0.5594(4) 0.0135(8) Uani 1 1 d .
C4 C 0.1394(3) 0.14235(10) 0.6894(4) 0.0120(8) Uani 1 1 d .
H4A H 0.1229 0.1653 0.7171 0.014 Uiso 1 1 calc R
C5 C 0.1034(3) 0.11587(9) 0.7770(4) 0.0116(7) Uani 1 1 d .
H5A H 0.0633 0.1204 0.8665 0.014 Uiso 1 1 calc R
C8 C 0.2511(3) 0.16352(12) 0.4623(5) 0.0156(9) Uani 1 1 d .
C6 C 0.0893(3) 0.05528(10) 0.8355(4) 0.0113(7) Uani 1 1 d .
H6A H 0.1200 0.0608 0.9336 0.014 Uiso 1 1 calc R
H6B H 0.1317 0.0340 0.8042 0.014 Uiso 1 1 calc R
C7 C -0.0535(3) 0.04920(9) 0.8411(4) 0.0098(7) Uani 1 1 d .
H1WA H 0.493(4) 0.2134(9) 0.408(7) 0.03(2) Uiso 1 1 d D
H1WB H 0.512(5) 0.237(2) 0.304(5) 0.041(19) Uiso 1 1 d D

loop_
_atom_site_aniso_label
_atom_site_aniso_U_11
_atom_site_aniso_U_22
_atom_site_aniso_U_33
_atom_site_aniso_U_23
_atom_site_aniso_U_13
_atom_site_aniso_U_12
Pr1 0.00761(12) 0.00684(13) 0.00689(12) 0.000 0.000 0.00039(13)
O1W 0.0094(11) 0.0144(15) 0.0144(14) 0.0075(12) 0.0016(11) 0.0025(11)
O3 0.0328(16) 0.0132(15) 0.0187(15) 0.0024(12) -0.0008(14) -0.0065(13)
O4 0.0381(19) 0.0215(17) 0.0291(18) 0.0065(14) 0.0144(15) -0.0056(13)
O2 0.0122(12) 0.0124(14) 0.0136(13) 0.0039(11) -0.0033(11) -0.0005(10)
O1 0.0143(12) 0.0150(15) 0.0096(13) 0.0054(10) -0.0011(10) -0.0038(10)
O5 0.0049(15) 0.0241(16) 0.0110(15) -0.0013(12) -0.0014(10) 0.0021(9)
O6 0.0112(19) 0.035(3) 0.010(3) 0.000 0.000 -0.0047(18)
N1 0.0079(14) 0.0103(16) 0.0103(14) 0.0037(12) -0.0001(11) -0.0015(12)
N2 0.010(2) 0.010(3) 0.007(2) 0.000 0.000 -0.0013(14)
C1 0.0138(17) 0.0099(18) 0.0136(18) -0.0011(14) -0.0004(14) 0.0001(14)
C2 0.0139(16) 0.015(2) 0.0108(19) -0.0006(15) 0.0007(15) -0.0005(15)
C3 0.0104(17) 0.017(2) 0.0133(19) 0.0052(15) -0.0039(15) -0.0034(15)
C4 0.0142(17) 0.0074(18) 0.0144(19) -0.0017(14) -0.0026(15) -0.0009(13)
C5 0.0135(18) 0.011(2) 0.0107(18) -0.0022(16) 0.0010(16) -0.0002(13)
C8 0.021(2) 0.012(2) 0.0138(19) 0.0034(17) -0.0039(14) -0.0060(14)
C6 0.0109(17) 0.0132(19) 0.0097(17) 0.0057(15) 0.0001(14) -0.0022(14)
C7 0.0126(17) 0.0072(17) 0.0095(16) -0.0030(14) -0.0008(14) -0.0025(14)

loop_
_atom_type_symbol
_atom_type_description
_atom_type_scat_dispersion_real
_atom_type_scat_dispersion_imag
_atom_type_scat_source
C C 0.0033 0.0016 'International Tables Vol C Tables 4.2.6.8 and 6.1.1.4'
H H 0.0000 0.0000 'International Tables Vol C Tables 4.2.6.8 and 6.1.1.4'
N N 0.0061 0.0033 'International Tables Vol C Tables 4.2.6.8 and 6.1.1.4'
O O 0.0106 0.0060 'International Tables Vol C Tables 4.2.6.8 and 6.1.1.4'
Pr Pr -0.2180 2.8214 'International Tables Vol C Tables 4.2.6.8 and 6.1.1.4'

loop_
_geom_angle_atom_site_label_1
_geom_angle_atom_site_label_2
_geom_angle_atom_site_label_3
_geom_angle
_geom_angle_site_symmetry_1
_geom_angle_site_symmetry_3
O3 Pr1 O3 138.42(15) . 14
O3 Pr1 O1 77.42(10) . 4_554
O3 Pr1 O1 141.45(10) 14 4_554
O3 Pr1 O1 141.46(10) . 3_554
O3 Pr1 O1 77.42(10) 14 3_554
O1 Pr1 O1 74.70(13) 4_554 3_554
O3 Pr1 O1W 98.46(11) . 14
O3 Pr1 O1W 85.79(11) 14 14
O1 Pr1 O1W 72.40(9) 4_554 14
O1 Pr1 O1W 97.89(9) 3_554 14
O3 Pr1 O1W 85.79(11) . .
O3 Pr1 O1W 98.46(11) 14 .
O1 Pr1 O1W 97.89(9) 4_554 .
O1 Pr1 O1W 72.40(9) 3_554 .
O1W Pr1 O1W 168.08(14) 14 .
O3 Pr1 O5 72.34(9) . 14
O3 Pr1 O5 69.93(9) 14 14
O1 Pr1 O5 148.60(8) 4_554 14
O1 Pr1 O5 126.46(9) 3_554 14
O1W Pr1 O5 119.97(10) 14 14
O1W Pr1 O5 71.91(10) . 14
O3 Pr1 O5 69.93(9) . .
O3 Pr1 O5 72.34(9) 14 .
O1 Pr1 O5 126.46(9) 4_554 .
O1 Pr1 O5 148.60(8) 3_554 .
O1W Pr1 O5 71.91(10) 14 .
O1W Pr1 O5 119.97(10) . .
O5 Pr1 O5 48.81(13) 14 .
Pr1 O1W H1WA 120(3) . .
Pr1 O1W H1WB 122(4) . .
H1WA O1W H1WB 112(6) . .
C8 O3 Pr1 135.0(3) . .
C7 O1 Pr1 140.1(2) . 7_545
N2 O5 Pr1 96.8(2) . .
C1 N1 C5 121.6(3) . .
C1 N1 C6 119.7(3) . .
C5 N1 C6 118.7(3) . .
O6 N2 O5 121.2(2) . 14
O6 N2 O5 121.2(2) . .
O5 N2 O5 117.6(5) 14 .
N1 C1 C2 120.0(4) . .
N1 C1 H1A 120.0 . .
C2 C1 H1A 120.0 . .
C1 C2 C3 119.8(4) . .
C1 C2 H2A 120.1 . .
C3 C2 H2A 120.1 . .
C2 C3 C4 119.0(4) . .
C2 C3 C8 118.8(4) . .
C4 C3 C8 122.3(4) . .
C5 C4 C3 119.5(4) . .
C5 C4 H4A 120.2 . .
C3 C4 H4A 120.2 . .
N1 C5 C4 120.0(3) . .
N1 C5 H5A 120.0 . .
C4 C5 H5A 120.0 . .
O4 C8 O3 128.1(4) . .
O4 C8 C3 117.4(4) . .
O3 C8 C3 114.4(4) . .
N1 C6 C7 112.9(3) . .
N1 C6 H6A 109.0 . .
C7 C6 H6A 109.0 . .
N1 C6 H6B 109.0 . .
C7 C6 H6B 109.0 . .
H6A C6 H6B 107.8 . .
O2 C7 O1 126.9(3) . .
O2 C7 C6 119.3(3) . .
O1 C7 C6 113.8(3) . .

loop_
_geom_bond_atom_site_label_1
_geom_bond_atom_site_label_2
_geom_bond_distance
_geom_bond_site_symmetry_2
Pr1 O3 2.414(3) .
Pr1 O3 2.414(3) 14
Pr1 O1 2.446(3) 4_554
Pr1 O1 2.446(3) 3_554
Pr1 O1W 2.446(3) 14
Pr1 O1W 2.446(3) .
Pr1 O5 2.639(3) 14
Pr1 O5 2.639(3) .
O1W H1WA 0.82(2) .
O1W H1WB 0.82(2) .
O3 C8 1.275(6) .
O4 C8 1.226(6) .
O2 C7 1.236(5) .
O1 C7 1.260(4) .
O1 Pr1 2.446(3) 7_545
O5 N2 1.275(4) .
O6 N2 1.230(6) .
N1 C1 1.346(5) .
N1 C5 1.351(5) .
N1 C6 1.483(5) .
N2 O5 1.275(4) 14
C1 C2 1.374(5) .
C1 H1A 0.9500 .
C2 C3 1.384(6) .
C2 H2A 0.9500 .
C3 C4 1.393(5) .
C3 C8 1.521(6) .
C4 C5 1.372(5) .
C4 H4A 0.9500 .
C5 H5A 0.9500 .
C6 C7 1.529(5) .
C6 H6A 0.9900 .
C6 H6B 0.9900 .
